data_1547647
loop_
_publ_author_name
'Chai, Zhaofei'
'Wang, Can'
'Wang, Jinfeng'
'Liu, Fan'
'Xie, Yujun'
'Zhang, Yongzheng'
'Li, Jian-Rong Jeff'
'Li, Qianqian'
'Li, Zhen'

_publ_section_title
;
 Abnormal Room Temperature Phosphorescence of Purely Organic
 Boron-Containing Compounds: the Relationship between the Emissive
 Behavior and the Molecular Packing, and the Potential Related
 Applications
;
_journal_name_full 'Chem. Sci.'
_journal_paper_doi 10.1039/C7SC04098A
_journal_year 2017
_chemical_formula_sum 'C10 H15 B O3'
_chemical_formula_weight 194.03
_chemical_name_systematic
;
 ?
;
_space_group_crystal_system triclinic
_space_group_IT_number 2
_space_group_name_Hall '-P 1'
_space_group_name_H-M_alt 'P -1'
_symmetry_space_group_name_Hall '-P 1'
_symmetry_space_group_name_H-M 'P -1'
_atom_sites_solution_hydrogens geom
_audit_creation_method SHELXL-2014
_audit_update_record
;
2017-05-02 deposited with the CCDC.
2017-10-09 downloaded from the CCDC.
;
_cell_angle_alpha 87.907(7)
_cell_angle_beta 85.499(6)
_cell_angle_gamma 74.195(7)
_cell_formula_units_Z 2
_cell_length_a 5.0709(3)
_cell_length_b 7.6864(7)
_cell_length_c 13.7993(11)
_cell_measurement_temperature 293(2)
_cell_volume 515.86(7)
_computing_structure_refinement 'SHELXL-2014 (Sheldrick, 2014)'
_diffrn_ambient_temperature 293(2)
_diffrn_measured_fraction_theta_full 0.989
_diffrn_measured_fraction_theta_max 1.000
_diffrn_radiation_type CuK\a
_diffrn_radiation_wavelength 1.54184
_diffrn_reflns_av_R_equivalents 0.0208
_diffrn_reflns_av_unetI/netI 0.0259
_diffrn_reflns_Laue_measured_fraction_full 0.989
_diffrn_reflns_Laue_measured_fraction_max 1.000
_diffrn_reflns_limit_h_max 3
_diffrn_reflns_limit_h_min -6
_diffrn_reflns_limit_k_max 8
_diffrn_reflns_limit_k_min -9
_diffrn_reflns_limit_l_max 16
_diffrn_reflns_limit_l_min -16
_diffrn_reflns_number 3611
_diffrn_reflns_point_group_measured_fraction_full 0.989
_diffrn_reflns_point_group_measured_fraction_max 1.000
_diffrn_reflns_theta_full 67.684
_diffrn_reflns_theta_max 67.076
_diffrn_reflns_theta_min 3.213
_exptl_absorpt_coefficient_mu 0.722
_exptl_crystal_density_diffrn 1.249
_exptl_crystal_F_000 208
_refine_diff_density_max 0.182
_refine_diff_density_min -0.348
_refine_diff_density_rms 0.074
_refine_ls_extinction_method none
_refine_ls_goodness_of_fit_ref 1.070
_refine_ls_hydrogen_treatment constr
_refine_ls_matrix_type full
_refine_ls_number_parameters 130
_refine_ls_number_reflns 1834
_refine_ls_number_restraints 0
_refine_ls_restrained_S_all 1.070
_refine_ls_R_factor_all 0.0489
_refine_ls_R_factor_gt 0.0406
_refine_ls_shift/su_max 0.000
_refine_ls_shift/su_mean 0.000
_refine_ls_structure_factor_coef Fsqd
_refine_ls_weighting_details 'w=1/[\s^2^(Fo^2^)+(0.0520P)^2^+0.1600P] where P=(Fo^2^+2Fc^2^)/3'
_refine_ls_weighting_scheme calc
_refine_ls_wR_factor_gt 0.0981
_refine_ls_wR_factor_ref 0.1053
_reflns_Friedel_coverage 0.000
_reflns_number_gt 1553
_reflns_number_total 1834
_reflns_threshold_expression 'I > 2\s(I)'
_cod_data_source_file c7sc04098a5.cif
_cod_data_source_block czf-6
_cod_database_code 1547647
_shelx_space_group_comment
;
The symmetry employed for this shelxl refinement is uniquely defined
by the following loop, which should always be used as a source of
symmetry information in preference to the above space-group names.
They are only intended as comments.
;
_shelxl_version_number 2014-1

loop_
_space_group_symop_operation_xyz
'x, y, z'
'-x, -y, -z'

loop_
_atom_site_label
_atom_site_type_symbol
_atom_site_fract_x
_atom_site_fract_y
_atom_site_fract_z
_atom_site_U_iso_or_equiv
_atom_site_adp_type
_atom_site_occupancy
_atom_site_site_symmetry_order
_atom_site_calc_flag
_atom_site_refinement_flags_posn
_atom_site_refinement_flags_adp
O2 O 0.25352(19) 0.59451(14) 0.42172(7) 0.0183(3) Uani 1 1 d . .
H2 H 0.1164 0.6079 0.3914 0.027 Uiso 1 1 calc R U
O3 O 0.72744(19) 0.55439(15) 0.39398(7) 0.0193(3) Uani 1 1 d . .
H3 H 0.7165 0.5135 0.4494 0.029 Uiso 1 1 calc R U
O6 O 0.36748(19) 0.82150(14) -0.04147(7) 0.0180(3) Uani 1 1 d . .
C1 C 0.4459(3) 0.6565(2) 0.24911(10) 0.0147(3) Uani 1 1 d . .
C3 C 0.1810(3) 0.8208(2) 0.11867(10) 0.0164(3) Uani 1 1 d . .
H3A H 0.0174 0.8961 0.0983 0.020 Uiso 1 1 calc R U
C6 C 0.6679(3) 0.59955(19) 0.18023(10) 0.0155(3) Uani 1 1 d . .
H6 H 0.8327 0.5259 0.2006 0.019 Uiso 1 1 calc R U
C7 C 0.4073(3) 0.76126(19) 0.05187(10) 0.0150(3) Uani 1 1 d . .
C10 C 0.4951(3) 0.8532(2) -0.20861(10) 0.0168(3) Uani 1 1 d . .
H10A H 0.4310 0.9834 -0.2019 0.020 Uiso 1 1 calc R U
H10B H 0.3409 0.8103 -0.2246 0.020 Uiso 1 1 calc R U
C11 C 0.2019(3) 0.76727(19) 0.21501(10) 0.0157(3) Uani 1 1 d . .
H11 H 0.0493 0.8059 0.2587 0.019 Uiso 1 1 calc R U
C13 C 0.6514(3) 0.6489(2) 0.08276(10) 0.0161(3) Uani 1 1 d . .
H13 H 0.8019 0.6073 0.0386 0.019 Uiso 1 1 calc R U
C16 C 0.5953(3) 0.7687(2) -0.11305(10) 0.0159(3) Uani 1 1 d . .
H16A H 0.6560 0.6381 -0.1179 0.019 Uiso 1 1 calc R U
H16B H 0.7481 0.8114 -0.0954 0.019 Uiso 1 1 calc R U
C18 C 0.7193(3) 0.8082(2) -0.29112(10) 0.0199(3) Uani 1 1 d . .
H18A H 0.7915 0.6779 -0.2949 0.024 Uiso 1 1 calc R U
H18B H 0.8684 0.8577 -0.2769 0.024 Uiso 1 1 calc R U
C2 C 0.6156(4) 0.8828(2) -0.38900(11) 0.0290(4) Uani 1 1 d . .
H2A H 0.7633 0.8504 -0.4386 0.044 Uiso 1 1 calc R U
H2B H 0.5488 1.0122 -0.3862 0.044 Uiso 1 1 calc R U
H2C H 0.4696 0.8330 -0.4039 0.044 Uiso 1 1 calc R U
B3 B 0.4742(3) 0.6002(2) 0.35814(12) 0.0157(4) Uani 1 1 d . .

loop_
_atom_site_aniso_label
_atom_site_aniso_U_11
_atom_site_aniso_U_22
_atom_site_aniso_U_33
_atom_site_aniso_U_23
_atom_site_aniso_U_13
_atom_site_aniso_U_12
O2 0.0140(5) 0.0275(6) 0.0137(5) 0.0031(4) -0.0020(4) -0.0063(4)
O3 0.0158(5) 0.0293(6) 0.0137(5) 0.0057(4) -0.0025(4) -0.0076(4)
O6 0.0167(5) 0.0233(6) 0.0114(5) 0.0041(4) 0.0001(4) -0.0020(4)
C1 0.0159(7) 0.0155(7) 0.0149(7) 0.0008(6) -0.0025(5) -0.0077(6)
C3 0.0149(7) 0.0160(7) 0.0183(7) 0.0016(6) -0.0021(5) -0.0042(6)
C6 0.0149(7) 0.0146(7) 0.0173(7) 0.0021(6) -0.0032(5) -0.0045(6)
C7 0.0180(7) 0.0150(7) 0.0136(7) 0.0021(6) -0.0031(5) -0.0071(6)
C10 0.0176(7) 0.0185(8) 0.0145(7) 0.0022(6) -0.0027(5) -0.0048(6)
C11 0.0156(7) 0.0173(7) 0.0150(7) 0.0000(6) 0.0011(5) -0.0065(6)
C13 0.0162(7) 0.0167(7) 0.0148(7) -0.0002(6) 0.0003(5) -0.0041(6)
C16 0.0156(7) 0.0177(7) 0.0137(7) 0.0005(6) 0.0008(5) -0.0038(6)
C18 0.0228(8) 0.0211(8) 0.0152(7) -0.0002(6) -0.0003(6) -0.0053(6)
C2 0.0412(10) 0.0281(9) 0.0155(8) 0.0024(7) -0.0017(7) -0.0059(8)
B3 0.0168(8) 0.0143(8) 0.0163(8) -0.0004(6) -0.0005(6) -0.0050(6)

loop_
_atom_type_symbol
_atom_type_description
_atom_type_scat_dispersion_real
_atom_type_scat_dispersion_imag
_atom_type_scat_source
C C 0.0181 0.0091 'International Tables Vol C Tables 4.2.6.8 and 6.1.1.4'
H H 0.0000 0.0000 'International Tables Vol C Tables 4.2.6.8 and 6.1.1.4'
B B 0.0090 0.0039 'International Tables Vol C Tables 4.2.6.8 and 6.1.1.4'
O O 0.0492 0.0322 'International Tables Vol C Tables 4.2.6.8 and 6.1.1.4'

loop_
_geom_angle_atom_site_label_1
_geom_angle_atom_site_label_2
_geom_angle_atom_site_label_3
_geom_angle
B3 O2 H2 109.5
B3 O3 H3 109.5
C7 O6 C16 117.96(11)
C6 C1 C11 116.69(13)
C6 C1 B3 120.83(13)
C11 C1 B3 122.47(13)
C11 C3 C7 119.60(13)
C11 C3 H3A 120.2
C7 C3 H3A 120.2
C13 C6 C1 122.44(13)
C13 C6 H6 118.8
C1 C6 H6 118.8
O6 C7 C13 124.69(13)
O6 C7 C3 115.40(12)
C13 C7 C3 119.91(13)
C16 C10 C18 112.08(12)
C16 C10 H10A 109.2
C18 C10 H10A 109.2
C16 C10 H10B 109.2
C18 C10 H10B 109.2
H10A C10 H10B 107.9
C3 C11 C1 122.09(13)
C3 C11 H11 119.0
C1 C11 H11 119.0
C6 C13 C7 119.24(13)
C6 C13 H13 120.4
C7 C13 H13 120.4
O6 C16 C10 106.79(11)
O6 C16 H16A 110.4
C10 C16 H16A 110.4
O6 C16 H16B 110.4
C10 C16 H16B 110.4
H16A C16 H16B 108.6
C10 C18 C2 112.52(12)
C10 C18 H18A 109.1
C2 C18 H18A 109.1
C10 C18 H18B 109.1
C2 C18 H18B 109.1
H18A C18 H18B 107.8
C18 C2 H2A 109.5
C18 C2 H2B 109.5
H2A C2 H2B 109.5
C18 C2 H2C 109.5
H2A C2 H2C 109.5
H2B C2 H2C 109.5
O3 B3 O2 117.38(13)
O3 B3 C1 119.52(13)
O2 B3 C1 123.10(13)

loop_
_geom_bond_atom_site_label_1
_geom_bond_atom_site_label_2
_geom_bond_distance
O2 B3 1.3762(18)
O2 H2 0.8200
O3 B3 1.3631(19)
O3 H3 0.8200
O6 C7 1.3640(17)
O6 C16 1.4387(16)
C1 C6 1.3986(19)
C1 C11 1.402(2)
C1 B3 1.557(2)
C3 C11 1.381(2)
C3 C7 1.3981(19)
C3 H3A 0.9300
C6 C13 1.387(2)
C6 H6 0.9300
C7 C13 1.391(2)
C10 C16 1.5107(19)
C10 C18 1.5230(19)
C10 H10A 0.9700
C10 H10B 0.9700
C11 H11 0.9300
C13 H13 0.9300
C16 H16A 0.9700
C16 H16B 0.9700
C18 C2 1.523(2)
C18 H18A 0.9700
C18 H18B 0.9700
C2 H2A 0.9600
C2 H2B 0.9600
C2 H2C 0.9600

loop_
_geom_torsion_atom_site_label_1
_geom_torsion_atom_site_label_2
_geom_torsion_atom_site_label_3
_geom_torsion_atom_site_label_4
_geom_torsion
C11 C1 C6 C13 0.0(2)
B3 C1 C6 C13 -179.14(13)
C16 O6 C7 C13 -1.4(2)
C16 O6 C7 C3 178.35(12)
C11 C3 C7 O6 -179.84(12)
C11 C3 C7 C13 0.0(2)
C7 C3 C11 C1 1.1(2)
C6 C1 C11 C3 -1.1(2)
B3 C1 C11 C3 178.08(13)
C1 C6 C13 C7 1.0(2)
O6 C7 C13 C6 178.81(13)
C3 C7 C13 C6 -1.0(2)
C7 O6 C16 C10 -179.99(12)
C18 C10 C16 O6 179.67(11)
C16 C10 C18 C2 176.41(13)
C6 C1 B3 O3 23.9(2)
C11 C1 B3 O3 -155.16(14)
C6 C1 B3 O2 -156.27(14)
C11 C1 B3 O2 24.6(2)
